data_2006408
loop_
_publ_author_name
'Ng, Seik Weng'

_publ_section_title
;
 Bis[aqua(chlorodifluoroacetato-<i>O</i>)triphenyltin--1,10-phenanthroline]
;
_journal_issue 8
_journal_name_full 'Acta Crystallographica Section C'
_journal_page_first 1059
_journal_page_last 1061
_journal_paper_doi 10.1107/S0108270197003867
_journal_volume 53
_journal_year 1997
_chemical_formula_iupac '[Sn (C6 H5)3 (C2 Cl F2 O2)] (C12 H8 N2) (H2 O)'
_chemical_formula_moiety '[(C~6~H~5~)~3~(C~2~O~2~F~2~Cl)(H~2~O)(C~12~H~8~N~2~)Sn]'
_chemical_formula_sum 'C32 H25 Cl F2 N2 O3 Sn'
_chemical_formula_weight 677.68
_chemical_name_systematic
;
 Bis[aqua(chlorodifluoroacetato)triphenyltin-1,10-phenanthroline]
;
_space_group_IT_number 2
_symmetry_cell_setting triclinic
_symmetry_space_group_name_Hall '-P 1'
_symmetry_space_group_name_H-M 'P -1'
_audit_creation_method SHELXL
_cell_angle_alpha 89.888(8)
_cell_angle_beta 97.377(9)
_cell_angle_gamma 90.290(9)
_cell_formula_units_Z 2
_cell_length_a 9.5150(10)
_cell_length_b 12.2340(10)
_cell_length_c 12.7870(10)
_cell_measurement_reflns_used 25
_cell_measurement_temperature 298(2)
_cell_measurement_theta_max 13.0
_cell_measurement_theta_min 12.0
_cell_volume 1476.1(2)
_computing_cell_refinement 'CAD-4 VAX/PC'
_computing_data_collection 'CAD-4 VAX/PC (Enraf-Nonius, 1988)'
_computing_data_reduction 'NRCVAX (Gabe, Le Page, Charland, Lee & White, 1989)'
_computing_molecular_graphics 'PLUTON (Spek, 1995), ZORTEP (Zsolnai & Pritzkow, 1996)'
_computing_publication_material SHELXL93
_computing_structure_refinement 'SHELXL93 (Sheldrick, 1993)'
_computing_structure_solution 'SHELXTL/PC (Sheldrick, 1990)'
_diffrn_ambient_temperature 298(2)
_diffrn_measurement_device 'Enraf-Nonius CAD4'
_diffrn_measurement_method 'w scan'
_diffrn_radiation_monochromator graphite
_diffrn_radiation_source 'fine-focus sealed tube'
_diffrn_radiation_type MoK\a
_diffrn_radiation_wavelength 0.71073
_diffrn_reflns_av_R_equivalents 0.0191
_diffrn_reflns_av_sigmaI/netI 0.0272
_diffrn_reflns_limit_h_max 11
_diffrn_reflns_limit_h_min 0
_diffrn_reflns_limit_k_max 14
_diffrn_reflns_limit_k_min -14
_diffrn_reflns_limit_l_max 15
_diffrn_reflns_limit_l_min -15
_diffrn_reflns_number 5533
_diffrn_reflns_theta_max 25.39
_diffrn_reflns_theta_min 1.61
_diffrn_standards_decay_% none
_diffrn_standards_interval_time 60
_diffrn_standards_number 3
_exptl_absorpt_coefficient_mu 1.004
_exptl_absorpt_correction_T_max 0.740
_exptl_absorpt_correction_T_min 0.592
_exptl_absorpt_correction_type '\y scan (North, Phillips & Mathews, 1968)'
_exptl_crystal_colour Colorless
_exptl_crystal_density_diffrn 1.525
_exptl_crystal_density_meas ?
_exptl_crystal_description Plate
_exptl_crystal_F_000 680
_exptl_crystal_size_max 0.50
_exptl_crystal_size_mid 0.45
_exptl_crystal_size_min 0.30
_refine_diff_density_max 1.176
_refine_diff_density_min -1.802
_refine_ls_extinction_coef 'not refined'
_refine_ls_extinction_method none
_refine_ls_goodness_of_fit_all 1.087
_refine_ls_goodness_of_fit_obs 1.140
_refine_ls_hydrogen_treatment 'H atoms: U(H) = 1.5U~eq~(C), water H atoms were located and refined'
_refine_ls_matrix_type full
_refine_ls_number_parameters 378
_refine_ls_number_reflns 5190
_refine_ls_number_restraints 0
_refine_ls_restrained_S_all 1.087
_refine_ls_restrained_S_obs 1.140
_refine_ls_R_factor_all 0.0630
_refine_ls_R_factor_obs .0557
_refine_ls_shift/esd_max 0.000
_refine_ls_shift/esd_mean 0.000
_refine_ls_structure_factor_coef Fsqd
_refine_ls_weighting_details 'w = 1/[\s^2^(Fo^2^)+(0.1033P)^2^] where P=(Fo^2^+2Fc^2^)/3'
_refine_ls_weighting_scheme calc
_refine_ls_wR_factor_all 0.1447
_refine_ls_wR_factor_obs .1397
_reflns_number_observed 4446
_reflns_number_total 5190
_reflns_observed_criterion >2sigma(I)
_cod_data_source_file kh1135.cif
_cod_data_source_block ipt181
_cod_depositor_comments
;
The following automatic conversions were performed:
'_symmetry_cell_setting' value 'Triclinic' changed to 'triclinic'
according to '/home/saulius/struct/CIF-dictionaries/cif_core.dic'
dictionary named 'cif_core.dic' version 2.4.1 from 2010-06-29.

Automatic conversion script
Id: cif_fix_enum 1527 2010-12-29 10:47:43Z saulius 

The following automatic conversions were performed:

'_symmetry_cell_setting' value 'Triclinic' changed to 'triclinic'
according to /home/saulius/struct/CIF-dictionaries/cif_core.dic
dictionary named 'cif_core.dic' version 2.4.1 from 2010-06-29.

Automatic conversion script
Id: cif_fix_values 1715 2011-07-08 13:25:40Z adriana 

The following automatic conversions were performed:

'_exptl_crystal_density_meas' value 'Not measured' was changed to '?'
- the value is perceived as not measured.

Automatic conversion script
Id: cif_fix_values 3008 2015-01-20 13:52:24Z robertas 

The following automatic conversions were performed:

'_refine_ls_weighting_scheme' value 'calc w =
1/[\s^2^(Fo^2^)+(0.1033P)^2^] where P=(Fo^2^+2Fc^2^)/3' was changed
to 'calc'. New tag '_refine_ls_weighting_details' was created. The
value of the new tag was set to 'w = 1/[\s^2^(Fo^2^)+(0.1033P)^2^]
where P=(Fo^2^+2Fc^2^)/3'.

Automatic conversion script
Id: cif_fix_values 3143 2015-03-26 13:38:13Z robertas 

2017-07-20
Z value and formula fixed to values more according to usual
chemical conventions.                 miguel
;
_cod_original_formula_sum 'C64 H50 Cl2 F4 N4 O6 Sn2'
_cod_original_formula_weight 1355.36
_cod_original_formula_moiety '[(C~6~H~5~)~3~(C~2~O~2~F~2~Cl)(H~2~O)(C~12~H~8~N~2~)Sn]~2~'
_cod_original_formula_iupac '[Sn (C6 H5)3 (C2 Cl F2 O2)]~2~ (C12 H8 N2)2 (H2 O)2'
_cod_original_formula_units_Z 1
_cod_original_cell_volume 1476.3(3)
_cod_database_code 2006408

loop_
_symmetry_equiv_pos_as_xyz
'x, y, z'
'-x, -y, -z'

loop_
_atom_site_aniso_label
_atom_site_aniso_U_11
_atom_site_aniso_U_22
_atom_site_aniso_U_33
_atom_site_aniso_U_12
_atom_site_aniso_U_13
_atom_site_aniso_U_23
Sn1 .0401(2) .0496(2) .0574(2) .00430(10) .00920(10) .00240(10)
Cl1 .193(4) .475(9) .153(3) -.059(5) .001(3) -.134(4)
F1 .290(10) .121(4) .168(5) .116(6) .078(6) .031(4)
F2 .126(5) .260(8) .113(4) -.030(5) .069(4) -.026(4)
O1 .068(2) .052(2) .074(2) .010(2) .021(2) -.004(2)
O2 .094(3) .071(3) .083(3) -.002(2) .008(2) .000(2)
O3 .043(2) .065(2) .056(2) .016(2) .009(2) .000(2)
N1 .043(2) .059(2) .063(2) .007(2) .013(2) .004(2)
N2 .053(3) .059(2) .064(2) .000(2) .018(2) -.001(2)
C1 .036(2) .057(3) .058(3) .003(2) .010(2) .007(2)
C2 .052(3) .059(3) .060(3) .006(2) .011(2) .004(2)
C3 .067(4) .057(3) .086(4) .005(3) .016(3) .009(3)
C4 .057(3) .079(4) .079(4) .009(3) .011(3) .027(3)
C5 .052(3) .105(5) .052(3) .012(3) .007(2) .009(3)
C6 .049(3) .070(3) .059(3) .007(2) .006(2) .001(2)
C7 .047(3) .055(3) .070(3) .001(2) .013(2) -.010(2)
C8 .065(4) .063(3) .088(4) -.002(3) .023(3) .001(3)
C9 .081(5) .069(4) .150(7) -.016(4) .048(5) .010(4)
C10 .067(5) .092(5) .164(8) -.020(4) .029(5) -.021(5)
C11 .065(4) .108(6) .128(6) -.006(4) -.007(4) -.043(5)
C12 .059(4) .092(4) .084(4) -.008(3) .006(3) -.012(3)
C13 .039(2) .056(3) .054(2) .007(2) .013(2) .004(2)
C14 .074(4) .061(3) .090(4) .014(3) -.006(3) .007(3)
C15 .082(5) .090(5) .098(5) .030(4) -.014(4) .018(4)
C16 .054(4) .116(5) .068(3) -.001(4) -.004(3) -.004(4)
C17 .049(3) .098(4) .071(3) .003(3) .010(3) -.015(3)
C18 .050(3) .064(3) .073(3) .005(2) .011(3) -.009(2)
C19 .054(3) .069(3) .071(3) .007(3) .008(3) -.002(3)
C20 .149(8) .075(4) .076(4) .012(5) .027(5) -.013(3)
C21 .044(3) .074(3) .053(3) .015(2) .019(2) .002(2)
C22 .056(3) .073(4) .095(4) .000(3) .030(3) -.003(3)
C23 .043(3) .104(5) .127(6) -.015(3) .025(4) -.030(5)
C24 .042(3) .134(7) .094(5) .000(4) .010(3) -.029(5)
C25 .042(3) .113(5) .058(3) .023(3) .012(2) -.004(3)
C26 .072(5) .154(8) .068(4) .049(5) .009(3) .014(4)
C27 .106(6) .112(6) .075(4) .052(5) .013(4) .026(4)
C28 .100(5) .074(4) .072(4) .027(4) .034(4) .011(3)
C29 .180(10) .066(4) .099(6) .019(5) .055(6) .016(4)
C30 .160(9) .063(4) .121(6) -.026(5) .073(7) -.014(4)
C31 .087(5) .073(4) .088(4) -.013(3) .035(4) -.017(3)
C32 .057(3) .060(3) .057(3) .016(2) .021(2) .005(2)

loop_
_atom_site_label
_atom_site_fract_x
_atom_site_fract_y
_atom_site_fract_z
_atom_site_U_iso_or_equiv
_atom_site_thermal_displace_type
_atom_site_calc_flag
_atom_site_refinement_flags
_atom_site_occupancy
_atom_site_disorder_group
_atom_site_type_symbol
Sn1 .16317(3) .28275(2) .31985(2) .0488(2) Uani d . 1 . Sn
Cl1 .1662(6) -.0111(6) .0517(3) .275(3) Uani d . 1 . Cl
F1 .3780(10) -.0843(5) .1486(5) .188(4) Uani d . 1 . F
F2 .4024(7) .0677(7) .0760(4) .162(3) Uani d . 1 . F
O1 .2646(4) .1753(3) .2158(3) .0639(9) Uani d . 1 . O
O2 .2457(5) .0144(4) .3000(3) .0830(10) Uani d . 1 . O
O3 .0573(4) .4031(3) .4229(3) .0545(8) Uani d . 1 . O
H3O1 .043(7) .381(5) .492(5) .07(2) Uiso d . 1 . H
H3O2 -.027(7) .421(4) .406(4) .05(2) Uiso d . 1 . H
N1 .2188(4) .5384(3) .6595(3) .0545(9) Uani d . 1 . N
N2 .0652(5) .3484(3) .6400(3) .0580(10) Uani d . 1 . N
C1 .1680(5) .4130(4) .2044(4) .0500(10) Uani d . 1 . C
C2 .1765(6) .5208(4) .2333(4) .0570(10) Uani d . 1 . C
H2 .1761(6) .5391(4) .3038(4) .085 Uiso calc R 1 . H
C3 .1858(6) .6046(5) .1589(5) .0690(10) Uani d . 1 . C
H3 .1944(6) .6768(5) .1816(5) .104 Uiso calc R 1 . H
C4 .1824(6) .5819(5) .0544(5) .071(2) Uani d . 1 . C
H4 .1868(6) .6375(5) .0052(5) .107 Uiso calc R 1 . H
C5 .1726(6) .4761(6) .0246(4) .070(2) Uani d . 1 . C
H5 .1703(6) .4588(6) -.0464(4) .104 Uiso calc R 1 . H
C6 .1656(6) .3911(5) .0987(4) .0590(10) Uani d . 1 . C
H6 .1593(6) .3190(5) .0756(4) .089 Uiso calc R 1 . H
C7 -.0219(5) .1838(4) .3108(4) .0570(10) Uani d . 1 . C
C8 -.0559(7) .1248(5) .3995(5) .071(2) Uani d . 1 . C
H8 .0068(7) .1259(5) .4615(5) .106 Uiso calc R 1 . H
C9 -.1794(8) .0661(6) .3957(8) .097(2) Uani d . 1 . C
H9 -.2007(8) .0277(6) .4546(8) .146 Uiso calc R 1 . H
C10 -.2725(9) .0650(7) .3024(9) .107(3) Uani d . 1 . C
H10 -.3583(9) .0276(7) .2991(9) .160 Uiso calc R 1 . H
C11 -.2376(8) .1187(7) .2162(7) .102(3) Uani d . 1 . C
H11 -.2991(8) .1150(7) .1536(7) .153 Uiso calc R 1 . H
C12 -.1123(7) .1793(6) .2188(5) .079(2) Uani d . 1 . C
H12 -.0909(7) .2159(6) .1590(5) .118 Uiso calc R 1 . H
C13 .3306(5) .2692(4) .4467(4) .0490(10) Uani d . 1 . C
C14 .3955(7) .1698(5) .4772(5) .077(2) Uani d . 1 . C
H14 .3626(7) .1059(5) .4430(5) .115 Uiso calc R 1 . H
C15 .5093(8) .1646(6) .5584(6) .092(2) Uani d . 1 . C
H15 .5510(8) .0978(6) .5779(6) .138 Uiso calc R 1 . H
C16 .5574(7) .2559(7) .6075(5) .080(2) Uani d . 1 . C
H16 .6330(7) .2532(7) .6613(5) .121 Uiso calc R 1 . H
C17 .4947(6) .3540(6) .5781(5) .072(2) Uani d . 1 . C
H17 .5285(6) .4175(6) .6126(5) .109 Uiso calc R 1 . H
C18 .3818(6) .3603(5) .4981(4) .0620(10) Uani d . 1 . C
H18 .3411(6) .4277(5) .4796(4) .093 Uiso calc R 1 . H
C19 .2670(6) .0734(5) .2259(5) .0650(10) Uani d . 1 . C
C20 .3040(10) .0171(6) .1281(6) .099(2) Uani d . 1 . C
C21 .2593(5) .4518(4) .7253(4) .0560(10) Uani d . 1 . C
C22 .3013(6) .6264(5) .6672(5) .073(2) Uani d . 1 . C
H22 .2765(6) .6853(5) .6226(5) .109 Uiso calc R 1 . H
C23 .4229(7) .6340(7) .7390(7) .090(2) Uani d . 1 . C
H23 .4787(7) .6967(7) .7406(7) .135 Uiso calc R 1 . H
C24 .4612(7) .5522(7) .8062(6) .090(2) Uani d . 1 . C
H24 .5414(7) .5594(7) .8557(6) .134 Uiso calc R 1 . H
C25 .3804(6) .4555(6) .8020(4) .071(2) Uani d . 1 . C
C26 .4144(9) .3618(8) .8709(5) .098(3) Uani d . 1 . C
H26 .4956(9) .3642(8) .9198(5) .147 Uiso calc R 1 . H
C27 .3330(10) .2731(7) .8659(6) .097(3) Uani d . 1 . C
H27 .3570(10) .2154(7) .9121(6) .146 Uiso calc R 1 . H
C28 .2116(8) .2660(5) .7909(5) .080(2) Uani d . 1 . C
C29 .1210(10) .1764(6) .7846(7) .111(3) Uani d . 1 . C
H29 .1390(10) .1191(6) .8323(7) .166 Uiso calc R 1 . H
C30 .0100(10) .1716(6) .7112(8) .110(3) Uani d . 1 . C
H30 -.0510(10) .1119(6) .7070(8) .165 Uiso calc R 1 . H
C31 -.0140(8) .2610(5) .6380(5) .081(2) Uani d . 1 . C
H31 -.0914(8) .2562(5) .5857(5) .121 Uiso calc R 1 . H
C32 .1754(6) .3538(4) .7178(4) .0560(10) Uani d . 1 . C

loop_
_atom_type_symbol
_atom_type_description
_atom_type_scat_dispersion_real
_atom_type_scat_dispersion_imag
_atom_type_scat_source
C C 0.0033 0.0016 'International Tables Vol C Tables 4.2.6.8 and 6.1.1.4'
H H 0.0000 0.0000 'International Tables Vol C Tables 4.2.6.8 and 6.1.1.4'
N N 0.0061 0.0033 'International Tables Vol C Tables 4.2.6.8 and 6.1.1.4'
O O 0.0106 0.0060 'International Tables Vol C Tables 4.2.6.8 and 6.1.1.4'
F F 0.0171 0.0103 'International Tables Vol C Tables 4.2.6.8 and 6.1.1.4'
Cl Cl 0.1484 0.1585 'International Tables Vol C Tables 4.2.6.8 and 6.1.1.4'
Sn Sn -0.6537 1.4246 'International Tables Vol C Tables 4.2.6.8 and 6.1.1.4'

loop_
_geom_angle_atom_site_label_1
_geom_angle_atom_site_label_2
_geom_angle_atom_site_label_3
_geom_angle
_geom_angle_publ_flag
C1 Sn1 C7 117.8(2) yes
C1 Sn1 C13 119.8(2) yes
C1 Sn1 O1 88.8(2) yes
C1 Sn1 O3 88.1(2) yes
C7 Sn1 C13 122.0(2) yes
C7 Sn1 O1 93.0(2) yes
C7 Sn1 O3 88.6(2) yes
C13 Sn1 O1 94.0(2) yes
C13 Sn1 O3 87.4(2) yes
O1 Sn1 O3 176.90(10) yes
C19 O1 Sn1 122.8(4) no
C22 N1 C21 117.5(5) no
C31 N2 C32 116.4(5) no
C2 C1 C6 116.6(5) no
C2 C1 Sn1 121.8(4) no
C6 C1 Sn1 121.6(4) no
C1 C2 C3 121.6(5) no
C4 C3 C2 121.2(5) no
C5 C4 C3 117.8(5) no
C4 C5 C6 121.5(5) no
C1 C6 C5 121.2(5) no
C12 C7 C8 119.2(5) no
C12 C7 Sn1 119.6(4) no
C8 C7 Sn1 121.1(4) no
C9 C8 C7 121.3(7) no
C8 C9 C10 118.9(7) no
C11 C10 C9 119.8(7) no
C10 C11 C12 122.0(7) no
C7 C12 C11 118.7(7) no
C18 C13 C14 117.6(5) no
C18 C13 Sn1 119.5(4) no
C14 C13 Sn1 122.9(4) no
C13 C14 C15 121.3(6) no
C16 C15 C14 119.7(6) no
C15 C16 C17 119.6(6) no
C16 C17 C18 121.3(6) no
C13 C18 C17 120.5(5) no
O1 C19 O2 131.4(6) no
O1 C19 C20 112.0(6) no
O2 C19 C20 116.7(6) no
F2 C20 F1 97.1(8) no
F2 C20 C19 116.4(7) no
F1 C20 C19 114.0(6) no
F2 C20 Cl1 111.4(6) no
F1 C20 Cl1 106.1(6) no
C19 C20 Cl1 110.7(7) no
N1 C21 C25 122.7(5) no
N1 C21 C32 119.4(5) no
C25 C21 C32 117.9(5) no
N1 C22 C23 122.5(6) no
C24 C23 C22 120.9(7) no
C23 C24 C25 120.0(6) no
C24 C25 C21 116.4(6) no
C24 C25 C26 124.0(7) no
C21 C25 C26 119.6(7) no
C27 C26 C25 122.0(7) no
C26 C27 C28 120.3(7) no
C29 C28 C27 122.4(7) no
C29 C28 C32 117.2(7) no
C27 C28 C32 120.5(7) no
C30 C29 C28 120.5(7) no
C29 C30 C31 118.5(7) no
N2 C31 C30 124.4(7) no
N2 C32 C21 117.5(4) no
N2 C32 C28 122.9(6) no
C21 C32 C28 119.7(5) no

loop_
_geom_bond_atom_site_label_1
_geom_bond_atom_site_label_2
_geom_bond_site_symmetry_2
_geom_bond_distance
_geom_bond_publ_flag
Sn1 C1 . 2.175(5) yes
Sn1 C7 . 2.123(5) yes
Sn1 C13 . 2.130(5) yes
Sn1 O1 . 2.186(3) yes
Sn1 O3 . 2.299(3) yes
Cl1 C20 . 1.570(10) no
F1 C20 . 1.438(9) no
F2 C20 . 1.370(10) no
O1 C19 . 1.253(7) no
O2 C19 . 1.227(7) no
O3 N1 2_566 2.799(6) no
O3 N2 . 2.846(6) no
N1 C22 . 1.325(7) no
N1 C21 . 1.377(6) no
N2 C31 . 1.303(7) no
N2 C32 . 1.351(7) no
C1 C2 . 1.370(7) no
C1 C6 . 1.376(7) no
C2 C3 . 1.406(7) no
C3 C4 . 1.362(8) no
C4 C5 . 1.349(9) no
C5 C6 . 1.414(8) no
C7 C12 . 1.367(8) no
C7 C8 . 1.414(8) no
C8 C9 . 1.369(9) no
C9 C10 . 1.390(10) no
C10 C11 . 1.360(10) no
C11 C12 . 1.400(10) no
C13 C18 . 1.351(7) no
C13 C14 . 1.398(7) no
C14 C15 . 1.402(9) no
C15 C16 . 1.330(10) no
C16 C17 . 1.370(10) no
C17 C18 . 1.387(8) no
C19 C20 . 1.509(9) no
C21 C25 . 1.415(8) no
C21 C32 . 1.433(8) no
C22 C23 . 1.390(10) no
C23 C24 . 1.340(10) no
C24 C25 . 1.410(10) no
C25 C26 . 1.460(10) no
C26 C27 . 1.330(10) no
C27 C28 . 1.410(10) no
C28 C29 . 1.390(10) no
C28 C32 . 1.436(8) no
C29 C30 . 1.320(10) no
C30 C31 . 1.440(10) no
